data_7062765
loop_
_publ_author_name
'Singh, Aditi'
'Seikh, Liton'
'Dey, Sanchaita'
'Lahiri, Goutam Kumar'

_publ_section_title
;
 Ruthenium-hydride-mediated stabilisation of the azo anion radical of
 azobis(benzothiazole) and its reversible electron-reservoir feature
;
_journal_issue 42
_journal_name_full 'New Journal of Chemistry'
_journal_page_first 19428
_journal_page_last 19438
_journal_paper_doi 10.1039/D3NJ04221A
_journal_volume 47
_journal_year 2023
_chemical_formula_moiety 'C51 H36 Cl3 N4 O P2 Ru S2, Cl O4, 2(C2 H3 N)'
_chemical_formula_sum 'C55 H42 Cl4 N6 O5 P2 Ru S2'
_chemical_formula_weight 1235.87
_chemical_name_systematic C55H42Cl4N6O5P2RuS2
_space_group_crystal_system triclinic
_space_group_IT_number 2
_space_group_name_Hall '-P 1'
_space_group_name_H-M_alt 'P -1'
_atom_sites_solution_hydrogens geom
_atom_sites_solution_primary dual
_audit_creation_date 2022-05-06
_audit_creation_method
;
Olex2 1.3
(compiled 2020.11.12 svn.r5f609507 for OlexSys, GUI svn.r6408)
;
_audit_update_record
;
2023-07-19 deposited with the CCDC.	2023-09-27 downloaded from the CCDC.
;
_cell_angle_alpha 98.711(3)
_cell_angle_beta 91.236(3)
_cell_angle_gamma 94.357(3)
_cell_formula_units_Z 2
_cell_length_a 12.2190(5)
_cell_length_b 12.8734(5)
_cell_length_c 17.3515(6)
_cell_measurement_reflns_used 18332
_cell_measurement_temperature 150.00(10)
_cell_measurement_theta_max 26.4000
_cell_measurement_theta_min 1.8680
_cell_volume 2688.60(18)
_computing_cell_refinement 'CrysAlisPro 1.171.41.93a (Rigaku OD, 2020)'
_computing_data_collection 'CrysAlisPro 1.171.41.93a (Rigaku OD, 2020)'
_computing_data_reduction 'CrysAlisPro 1.171.41.93a (Rigaku OD, 2020)'
_computing_molecular_graphics 'Olex2 1.3 (Dolomanov et al., 2009)'
_computing_publication_material 'Olex2 1.3 (Dolomanov et al., 2009)'
_computing_structure_refinement 'SHELXL 2018/3 (Sheldrick, 2015)'
_computing_structure_solution 'SHELXT 2018/2 (Sheldrick, 2018)'
_diffrn_ambient_environment N~2~
_diffrn_ambient_temperature 150.00(10)
_diffrn_detector 'CCD plate'
_diffrn_measured_fraction_theta_full 1.000
_diffrn_measured_fraction_theta_max 1.000
_diffrn_measurement_details
;
List of Runs (angles in degrees, time in seconds):

  # Type    Start    End  Width  t~exp~   \w     \q     \k     \f   Frames
#--------------------------------------------------------------------------
  1  \f   -339.92  19.88   0.70    2.00  15.81  -9.84 -59.25    --   514
  2  \w    -65.46   0.34   0.70    2.00    --  -19.34  94.56 145.16   94
  3  \w    -60.89   0.01   0.70    2.00    --  -14.77  94.56 -34.84   87
  4  \w   -100.81  15.39   0.70    2.00    --   -9.84 -59.25 -51.92  166
  5  \w   -100.81  15.39   0.70    2.00    --   -9.84 -59.25 164.08  166
  6  \w    -65.46   0.34   0.70    2.00    --  -19.34  94.56  73.16   94
  7  \f   -349.53  10.27   0.70    2.00   6.61  -9.84 -31.50    --   514
  8  \w    -65.46   0.34   0.70    2.00    --  -19.34  94.56   1.16   94
  9  \f    -10.27 349.53   0.70    2.00  81.02  -9.84  31.50    --   514
 10  \w    -51.04   0.06   0.70    2.00    --   -4.92  94.56 -34.84   73
;
_diffrn_measurement_device 'abstract diffractometer'
_diffrn_measurement_device_type 'Saxi-CrysAlisPro-abstract goniometer imported SAXI images'
_diffrn_measurement_method '\w and \f scans'
_diffrn_orient_matrix_type 'CrysAlisPro convention (1999,Acta A55,543-557)'
_diffrn_orient_matrix_UB_11 -0.0405168000
_diffrn_orient_matrix_UB_12 0.0280765000
_diffrn_orient_matrix_UB_13 0.0209563000
_diffrn_orient_matrix_UB_21 0.0157126000
_diffrn_orient_matrix_UB_22 -0.0198481000
_diffrn_orient_matrix_UB_23 0.0342157000
_diffrn_orient_matrix_UB_31 0.0387886000
_diffrn_orient_matrix_UB_32 0.0441017000
_diffrn_orient_matrix_UB_33 0.0101153000
_diffrn_radiation_monochromator graphite
_diffrn_radiation_probe x-ray
_diffrn_radiation_type 'Mo K\a'
_diffrn_radiation_wavelength 0.71073
_diffrn_reflns_av_R_equivalents 0.1029
_diffrn_reflns_av_unetI/netI 0.0440
_diffrn_reflns_Laue_measured_fraction_full 1.000
_diffrn_reflns_Laue_measured_fraction_max 1.000
_diffrn_reflns_limit_h_max 14
_diffrn_reflns_limit_h_min -14
_diffrn_reflns_limit_k_max 15
_diffrn_reflns_limit_k_min -15
_diffrn_reflns_limit_l_max 20
_diffrn_reflns_limit_l_min -20
_diffrn_reflns_number 121750
_diffrn_reflns_point_group_measured_fraction_full 1.000
_diffrn_reflns_point_group_measured_fraction_max 1.000
_diffrn_reflns_theta_full 25.000
_diffrn_reflns_theta_max 25.000
_diffrn_reflns_theta_min 1.605
_diffrn_source 'fine-focus sealed X-ray tube'
_diffrn_source_type 'Enhance (Mo) X-ray Source'
_exptl_absorpt_coefficient_mu 0.682
_exptl_absorpt_correction_T_max 1.00000
_exptl_absorpt_correction_T_min 0.57111
_exptl_absorpt_correction_type multi-scan
_exptl_absorpt_process_details
;
CrysAlisPro 1.171.41.93a (Rigaku Oxford Diffraction, 2020)
Empirical absorption correction using spherical harmonics,
implemented in SCALE3 ABSPACK scaling algorithm.
;
_exptl_crystal_colour 'metallic dark brown'
_exptl_crystal_colour_lustre metallic
_exptl_crystal_colour_modifier dark
_exptl_crystal_colour_primary pink
_exptl_crystal_density_diffrn 1.527
_exptl_crystal_description plate
_exptl_crystal_F_000 1256
_exptl_crystal_size_max 0.11
_exptl_crystal_size_mid 0.05
_exptl_crystal_size_min 0.02
_refine_diff_density_max 0.791
_refine_diff_density_min -0.792
_refine_diff_density_rms 0.095
_refine_ls_extinction_method none
_refine_ls_goodness_of_fit_ref 1.098
_refine_ls_hydrogen_treatment constr
_refine_ls_matrix_type full
_refine_ls_number_parameters 678
_refine_ls_number_reflns 9466
_refine_ls_number_restraints 0
_refine_ls_restrained_S_all 1.098
_refine_ls_R_factor_all 0.0587
_refine_ls_R_factor_gt 0.0464
_refine_ls_shift/su_max 0.001
_refine_ls_shift/su_mean 0.000
_refine_ls_structure_factor_coef Fsqd
_refine_ls_weighting_details 'w=1/[\s^2^(Fo^2^)+(0.0368P)^2^+7.5639P] where P=(Fo^2^+2Fc^2^)/3'
_refine_ls_weighting_scheme calc
_refine_ls_wR_factor_gt 0.1106
_refine_ls_wR_factor_ref 0.1177
_reflns_Friedel_coverage 0.000
_reflns_number_gt 7854
_reflns_number_total 9466
_reflns_threshold_expression 'I > 2\s(I)'
_cod_data_source_file d3nj04221a2.cif
_cod_data_source_block '[3]ClO4'
_cod_depositor_comments 'Adding full bibliography for 7062764--7062766.cif.'
_cod_database_code 7062765
_shelx_shelxl_version_number 2018/3
_shelx_space_group_comment
;
The symmetry employed for this shelxl refinement is uniquely defined
by the following loop, which should always be used as a source of
symmetry information in preference to the above space-group names.
They are only intended as comments.
;
_shelx_estimated_absorpt_t_max 0.986
_shelx_estimated_absorpt_t_min 0.929
_reflns_odcompleteness_completeness 80.40
_reflns_odcompleteness_iscentric 1
_reflns_odcompleteness_theta 36.87
_olex2_refinement_description
;
1. Fixed Uiso
 At 1.2 times of:
  All C(H) groups
 At 1.5 times of:
  All C(H,H,H) groups
2.a Aromatic/amide H refined with riding coordinates:
 C14(H14), C29(H29), C12(H12), C11(H11), C38(H38), C39(H39), C23(H23),
 C24(H24), C5(H5), C27(H27), C33(H33), C25(H25), C26(H26), C51(H51), C37(H37),
 C30(H30), C31(H31), C32(H32), C44(H44), C45(H45), C36(H36), C35(H35), C7(H7),
 C4(H4), C43(H43), C19(H19), C47(H47), C50(H50), C41(H41), C17(H17), C18(H18),
 C48(H48), C42(H42), C49(H49), C21(H21), C20(H20)
2.b Idealised Me refined as rotating group:
 C55(H55A,H55B,H55C), C53(H53A,H53B,H53C)
;
_olex2_submission_special_instructions 'No special instructions were received'
_oxdiff_exptl_absorpt_empirical_details
;
Empirical correction (ABSPACK) includes:
- Absorption correction using spherical harmonics
- Frame scaling
;
_oxdiff_exptl_absorpt_empirical_full_max 1.769
_oxdiff_exptl_absorpt_empirical_full_min 0.581

loop_
_space_group_symop_operation_xyz
'x, y, z'
'-x, -y, -z'

loop_
_atom_site_label
_atom_site_type_symbol
_atom_site_fract_x
_atom_site_fract_y
_atom_site_fract_z
_atom_site_U_iso_or_equiv
_atom_site_adp_type
_atom_site_occupancy
_atom_site_site_symmetry_order
_atom_site_calc_flag
_atom_site_refinement_flags_posn
_atom_site_refinement_flags_adp
_atom_site_refinement_flags_occupancy
_atom_site_disorder_assembly
_atom_site_disorder_group
Ru1 Ru 0.54599(3) 0.76849(2) 0.81378(2) 0.01839(10) Uani 1 1 d . . . . .
S2 S 0.51139(9) 0.97567(8) 0.62667(6) 0.0249(2) Uani 1 1 d . . . . .
S1 S 0.59110(9) 0.57848(8) 0.56567(6) 0.0256(2) Uani 1 1 d . . . . .
Cl1 Cl 0.51750(9) 0.85246(8) 0.94450(5) 0.0259(2) Uani 1 1 d . . . . .
P2 P 0.73933(8) 0.82479(8) 0.83321(6) 0.0217(2) Uani 1 1 d . . . . .
P1 P 0.34938(8) 0.72332(8) 0.80724(6) 0.0207(2) Uani 1 1 d . . . . .
Cl4 Cl 0.71462(10) 0.87213(9) 0.47378(7) 0.0354(3) Uani 1 1 d . . . . .
Cl2 Cl 0.69133(10) 0.16525(9) 0.49736(8) 0.0422(3) Uani 1 1 d . . . . .
Cl3 Cl 0.41290(11) 1.34240(8) 0.80840(7) 0.0406(3) Uani 1 1 d . . . . .
O1 O 0.5844(3) 0.5684(2) 0.87753(17) 0.0335(7) Uani 1 1 d . . . . .
N4 N 0.5523(3) 0.7788(3) 0.64751(19) 0.0218(7) Uani 1 1 d . . . . .
N1 N 0.5648(3) 0.7176(2) 0.69993(19) 0.0203(7) Uani 1 1 d . . . . .
N3 N 0.6217(3) 0.5505(2) 0.71038(19) 0.0233(7) Uani 1 1 d . . . . .
O4 O 0.7527(3) 0.9170(3) 0.5517(2) 0.0474(9) Uani 1 1 d . . . . .
N2 N 0.5190(3) 0.9012(2) 0.75819(18) 0.0181(7) Uani 1 1 d . . . . .
O3 O 0.5976(3) 0.8664(3) 0.4687(2) 0.0539(10) Uani 1 1 d . . . . .
O2 O 0.7576(4) 0.9387(3) 0.4207(2) 0.0630(12) Uani 1 1 d . . . . .
C14 C 0.4601(3) 1.1620(3) 0.7192(2) 0.0250(9) Uani 1 1 d . . . . .
H14 H 0.454751 1.197272 0.675176 0.030 Uiso 1 1 calc R U . . .
C9 C 0.5291(3) 0.8771(3) 0.6813(2) 0.0207(8) Uani 1 1 d . . . . .
C29 C 0.3544(3) 0.5401(3) 0.7042(2) 0.0262(9) Uani 1 1 d . . . . .
H29 H 0.415355 0.530451 0.736579 0.031 Uiso 1 1 calc R U . . .
C22 C 0.2736(3) 0.8396(3) 0.8094(2) 0.0239(9) Uani 1 1 d . . . . .
O5 O 0.7515(4) 0.7693(3) 0.4542(3) 0.0664(12) Uani 1 1 d . . . . .
C28 C 0.3002(3) 0.6322(3) 0.7200(2) 0.0246(9) Uani 1 1 d . . . . .
C10 C 0.4936(3) 1.0050(3) 0.7774(2) 0.0204(8) Uani 1 1 d . . . . .
C12 C 0.4461(3) 1.1596(3) 0.8587(2) 0.0255(9) Uani 1 1 d . . . . .
H12 H 0.430868 1.195947 0.908654 0.031 Uiso 1 1 calc R U . . .
C11 C 0.4715(3) 1.0563(3) 0.8509(2) 0.0232(9) Uani 1 1 d . . . . .
H11 H 0.473787 1.020800 0.894995 0.028 Uiso 1 1 calc R U . . .
C6 C 0.6736(4) 0.2804(3) 0.5606(3) 0.0322(10) Uani 1 1 d . . . . .
C34 C 0.8114(3) 0.8069(3) 0.9230(2) 0.0264(9) Uani 1 1 d . . . . .
C38 C 0.8280(4) 0.7289(3) 1.0395(3) 0.0335(10) Uani 1 1 d . . . . .
H38 H 0.796111 0.688855 1.076136 0.040 Uiso 1 1 calc R U . . .
C40 C 0.7694(3) 0.9654(3) 0.8313(3) 0.0284(10) Uani 1 1 d . . . . .
C46 C 0.8170(3) 0.7495(3) 0.7590(2) 0.0266(9) Uani 1 1 d . . . . .
C39 C 0.7652(4) 0.7501(3) 0.9780(2) 0.0277(9) Uani 1 1 d . . . . .
H39 H 0.689589 0.725852 0.972917 0.033 Uiso 1 1 calc R U . . .
C23 C 0.2356(3) 0.8879(3) 0.8799(3) 0.0272(9) Uani 1 1 d . . . . .
H23 H 0.246049 0.857652 0.925888 0.033 Uiso 1 1 calc R U . . .
C2 C 0.5933(3) 0.6170(3) 0.6663(2) 0.0221(9) Uani 1 1 d . . . . .
C15 C 0.4860(3) 1.0575(3) 0.7120(2) 0.0206(8) Uani 1 1 d . . . . .
C24 C 0.1825(4) 0.9800(3) 0.8835(3) 0.0348(11) Uani 1 1 d . . . . .
H24 H 0.157169 1.012792 0.931890 0.042 Uiso 1 1 calc R U . . .
C5 C 0.6898(4) 0.2790(3) 0.6406(3) 0.0345(11) Uani 1 1 d . . . . .
H5 H 0.711088 0.217191 0.658654 0.041 Uiso 1 1 calc R U . . .
C27 C 0.2603(3) 0.8869(3) 0.7431(3) 0.0279(9) Uani 1 1 d . . . . .
H27 H 0.288522 0.856399 0.695013 0.033 Uiso 1 1 calc R U . . .
C33 C 0.2102(4) 0.6442(4) 0.6727(3) 0.0316(10) Uani 1 1 d . . . . .
H33 H 0.171202 0.705634 0.682986 0.038 Uiso 1 1 calc R U . . .
C25 C 0.1664(4) 1.0239(4) 0.8165(3) 0.0362(11) Uani 1 1 d . . . . .
H25 H 0.127852 1.085629 0.818669 0.043 Uiso 1 1 calc R U . . .
C26 C 0.2061(4) 0.9784(3) 0.7467(3) 0.0336(10) Uani 1 1 d . . . . .
H26 H 0.196372 1.009580 0.701045 0.040 Uiso 1 1 calc R U . . .
C16 C 0.2877(4) 0.6568(3) 0.8844(2) 0.0268(9) Uani 1 1 d . . . . .
C51 C 0.8671(4) 0.6616(4) 0.7760(3) 0.0380(11) Uani 1 1 d . . . . .
H51 H 0.873304 0.649091 0.828436 0.046 Uiso 1 1 calc R U . . .
C37 C 0.9376(4) 0.7658(4) 1.0482(3) 0.0372(11) Uani 1 1 d . . . . .
H37 H 0.981031 0.750315 1.090435 0.045 Uiso 1 1 calc R U . . .
C3 C 0.6430(3) 0.4575(3) 0.6646(2) 0.0249(9) Uani 1 1 d . . . . .
C30 C 0.3211(4) 0.4623(3) 0.6420(3) 0.0286(10) Uani 1 1 d . . . . .
H30 H 0.358823 0.400055 0.631801 0.034 Uiso 1 1 calc R U . . .
C31 C 0.2322(4) 0.4763(3) 0.5948(3) 0.0331(10) Uani 1 1 d . . . . .
H31 H 0.209000 0.423889 0.551801 0.040 Uiso 1 1 calc R U . . .
C32 C 0.1774(4) 0.5666(4) 0.6104(3) 0.0354(11) Uani 1 1 d . . . . .
H32 H 0.116296 0.575682 0.577972 0.042 Uiso 1 1 calc R U . . .
C1 C 0.5714(3) 0.6423(3) 0.8504(2) 0.0236(9) Uani 1 1 d . . . . .
C44 C 0.7415(4) 1.1419(4) 0.8934(3) 0.0400(12) Uani 1 1 d . . . . .
H44 H 0.711474 1.187758 0.934261 0.048 Uiso 1 1 calc R U . . .
C8 C 0.6286(3) 0.4567(3) 0.5832(2) 0.0253(9) Uani 1 1 d . . . . .
C45 C 0.7268(4) 1.0335(3) 0.8907(3) 0.0332(10) Uani 1 1 d . . . . .
H45 H 0.686716 1.005475 0.930152 0.040 Uiso 1 1 calc R U . . .
C13 C 0.4425(4) 1.2115(3) 0.7935(2) 0.0263(9) Uani 1 1 d . . . . .
C36 C 0.9839(4) 0.8251(4) 0.9954(3) 0.0366(11) Uani 1 1 d . . . . .
H36 H 1.058821 0.851567 1.002061 0.044 Uiso 1 1 calc R U . . .
C35 C 0.9217(4) 0.8462(4) 0.9328(3) 0.0323(10) Uani 1 1 d . . . . .
H35 H 0.953628 0.887132 0.896625 0.039 Uiso 1 1 calc R U . . .
N5 N 0.9640(4) 0.3318(4) 0.5498(3) 0.0625(14) Uani 1 1 d . . . . .
C7 C 0.6442(3) 0.3667(3) 0.5301(3) 0.0294(10) Uani 1 1 d . . . . .
H7 H 0.634864 0.365370 0.475445 0.035 Uiso 1 1 calc R U . . .
C4 C 0.6745(4) 0.3681(3) 0.6929(3) 0.0330(10) Uani 1 1 d . . . . .
H4 H 0.685374 0.368655 0.747340 0.040 Uiso 1 1 calc R U . . .
C43 C 0.8004(4) 1.1823(4) 0.8361(3) 0.0472(14) Uani 1 1 d . . . . .
H43 H 0.809661 1.256432 0.836831 0.057 Uiso 1 1 calc R U . . .
C19 C 0.1847(5) 0.5574(4) 0.9976(3) 0.0525(15) Uani 1 1 d . . . . .
H19 H 0.149270 0.523067 1.036116 0.063 Uiso 1 1 calc R U . . .
C47 C 0.8104(4) 0.7674(4) 0.6815(3) 0.0355(11) Uani 1 1 d . . . . .
H47 H 0.777306 0.827443 0.668999 0.043 Uiso 1 1 calc R U . . .
C50 C 0.9078(4) 0.5923(4) 0.7164(4) 0.0502(14) Uani 1 1 d . . . . .
H50 H 0.941298 0.532065 0.728132 0.060 Uiso 1 1 calc R U . . .
C41 C 0.8305(4) 1.0074(4) 0.7751(3) 0.0424(12) Uani 1 1 d . . . . .
H41 H 0.861875 0.962070 0.734555 0.051 Uiso 1 1 calc R U . . .
C17 C 0.3472(4) 0.6387(3) 0.9496(3) 0.0342(11) Uani 1 1 d . . . . .
H17 H 0.423284 0.660499 0.955624 0.041 Uiso 1 1 calc R U . . .
C18 C 0.2948(5) 0.5882(4) 1.0061(3) 0.0458(13) Uani 1 1 d . . . . .
H18 H 0.335488 0.575299 1.050456 0.055 Uiso 1 1 calc R U . . .
C48 C 0.8523(4) 0.6972(5) 0.6230(3) 0.0468(14) Uani 1 1 d . . . . .
H48 H 0.847844 0.709379 0.570402 0.056 Uiso 1 1 calc R U . . .
C42 C 0.8452(5) 1.1163(4) 0.7785(4) 0.0529(15) Uani 1 1 d . . . . .
H42 H 0.887190 1.144999 0.740145 0.064 Uiso 1 1 calc R U . . .
C49 C 0.9001(4) 0.6103(5) 0.6406(3) 0.0529(15) Uani 1 1 d . . . . .
H49 H 0.927918 0.562225 0.600153 0.064 Uiso 1 1 calc R U . . .
C21 C 0.1771(4) 0.6244(4) 0.8769(3) 0.0453(13) Uani 1 1 d . . . . .
H21 H 0.135886 0.635490 0.832198 0.054 Uiso 1 1 calc R U . . .
N6 N 1.0053(7) 0.6234(5) 0.2027(4) 0.093(2) Uani 1 1 d . . . . .
C20 C 0.1258(5) 0.5760(4) 0.9337(4) 0.0548(15) Uani 1 1 d . . . . .
H20 H 0.049321 0.555521 0.928426 0.066 Uiso 1 1 calc R U . . .
C54 C 0.9440(8) 0.6699(6) 0.2423(5) 0.074(2) Uani 1 1 d . . . . .
C52 C 0.9666(5) 0.2480(6) 0.5274(5) 0.0714(19) Uani 1 1 d . . . . .
C55 C 0.8712(7) 0.7288(8) 0.2907(5) 0.104(3) Uani 1 1 d . . . . .
H55A H 0.799084 0.724058 0.263997 0.156 Uiso 1 1 calc R U . . .
H55B H 0.900394 0.802780 0.301702 0.156 Uiso 1 1 calc R U . . .
H55C H 0.863881 0.700335 0.339746 0.156 Uiso 1 1 calc R U . . .
C53 C 0.9704(6) 0.1352(6) 0.4964(9) 0.181(7) Uani 1 1 d . . . . .
H53A H 0.942724 0.121744 0.442095 0.272 Uiso 1 1 calc R U . . .
H53B H 0.924626 0.092884 0.527681 0.272 Uiso 1 1 calc R U . . .
H53C H 1.046350 0.116070 0.498869 0.272 Uiso 1 1 calc R U . . .

loop_
_atom_site_aniso_label
_atom_site_aniso_U_11
_atom_site_aniso_U_22
_atom_site_aniso_U_33
_atom_site_aniso_U_23
_atom_site_aniso_U_13
_atom_site_aniso_U_12
Ru1 0.02317(18) 0.01643(16) 0.01567(17) 0.00233(12) -0.00084(12) 0.00288(12)
S2 0.0385(6) 0.0207(5) 0.0166(5) 0.0043(4) 0.0019(4) 0.0058(4)
S1 0.0347(6) 0.0214(5) 0.0199(5) -0.0014(4) -0.0007(4) 0.0074(4)
Cl1 0.0377(6) 0.0234(5) 0.0164(5) 0.0013(4) 0.0002(4) 0.0060(4)
P2 0.0235(5) 0.0229(5) 0.0187(5) 0.0037(4) -0.0025(4) 0.0024(4)
P1 0.0231(5) 0.0198(5) 0.0198(5) 0.0040(4) 0.0015(4) 0.0022(4)
Cl4 0.0433(7) 0.0303(6) 0.0339(6) 0.0052(5) 0.0060(5) 0.0101(5)
Cl2 0.0427(7) 0.0242(6) 0.0551(8) -0.0116(5) -0.0037(6) 0.0099(5)
Cl3 0.0695(8) 0.0198(5) 0.0346(6) 0.0054(5) 0.0057(6) 0.0131(5)
O1 0.053(2) 0.0219(16) 0.0270(17) 0.0070(13) -0.0053(14) 0.0087(14)
N4 0.0259(18) 0.0218(17) 0.0175(17) 0.0015(14) -0.0003(14) 0.0031(14)
N1 0.0206(17) 0.0190(16) 0.0213(18) 0.0040(14) -0.0010(14) 0.0005(13)
N3 0.0289(19) 0.0199(17) 0.0218(18) 0.0040(14) 0.0003(15) 0.0046(14)
O4 0.059(2) 0.046(2) 0.038(2) 0.0062(16) -0.0049(17) 0.0097(17)
N2 0.0202(17) 0.0158(16) 0.0175(17) -0.0005(13) 0.0004(13) 0.0019(13)
O3 0.045(2) 0.084(3) 0.034(2) 0.0095(19) 0.0005(16) 0.014(2)
O2 0.099(3) 0.048(2) 0.042(2) 0.0086(18) 0.022(2) -0.003(2)
C14 0.034(2) 0.020(2) 0.022(2) 0.0068(17) 0.0014(18) 0.0044(17)
C9 0.026(2) 0.020(2) 0.017(2) 0.0053(16) -0.0029(16) 0.0012(16)
C29 0.028(2) 0.023(2) 0.028(2) 0.0047(17) 0.0008(18) -0.0001(17)
C22 0.024(2) 0.023(2) 0.025(2) 0.0028(17) 0.0007(17) -0.0006(17)
O5 0.074(3) 0.034(2) 0.087(3) -0.010(2) -0.004(2) 0.022(2)
C28 0.024(2) 0.024(2) 0.025(2) 0.0010(17) 0.0046(17) -0.0012(17)
C10 0.023(2) 0.0164(19) 0.022(2) 0.0040(16) -0.0017(16) 0.0021(16)
C12 0.035(2) 0.021(2) 0.019(2) 0.0012(17) 0.0023(18) 0.0030(18)
C11 0.028(2) 0.022(2) 0.020(2) 0.0025(16) 0.0006(17) 0.0029(17)
C6 0.027(2) 0.022(2) 0.045(3) -0.0045(19) 0.001(2) 0.0034(18)
C34 0.029(2) 0.028(2) 0.021(2) -0.0016(17) -0.0034(17) 0.0058(18)
C38 0.043(3) 0.029(2) 0.029(2) 0.0038(19) 0.000(2) 0.005(2)
C40 0.027(2) 0.028(2) 0.031(2) 0.0093(19) -0.0073(18) 0.0006(18)
C46 0.020(2) 0.030(2) 0.029(2) 0.0017(18) -0.0007(17) 0.0031(17)
C39 0.033(2) 0.029(2) 0.021(2) 0.0011(17) -0.0026(18) 0.0033(18)
C23 0.030(2) 0.025(2) 0.028(2) 0.0052(18) 0.0025(18) 0.0056(18)
C2 0.023(2) 0.021(2) 0.020(2) 0.0002(16) -0.0007(16) 0.0017(16)
C15 0.026(2) 0.020(2) 0.0146(19) 0.0004(15) -0.0006(16) 0.0001(16)
C24 0.038(3) 0.029(2) 0.037(3) 0.002(2) 0.006(2) 0.007(2)
C5 0.038(3) 0.022(2) 0.045(3) 0.008(2) 0.003(2) 0.0070(19)
C27 0.027(2) 0.030(2) 0.027(2) 0.0049(18) 0.0030(18) 0.0057(18)
C33 0.028(2) 0.031(2) 0.034(3) 0.0000(19) -0.0012(19) 0.0056(19)
C25 0.034(3) 0.030(2) 0.047(3) 0.007(2) 0.004(2) 0.011(2)
C26 0.037(3) 0.028(2) 0.038(3) 0.013(2) -0.001(2) 0.007(2)
C16 0.039(3) 0.019(2) 0.023(2) 0.0050(17) 0.0068(19) 0.0031(18)
C51 0.033(3) 0.040(3) 0.040(3) 0.002(2) -0.002(2) 0.009(2)
C37 0.044(3) 0.040(3) 0.029(3) 0.004(2) -0.009(2) 0.016(2)
C3 0.026(2) 0.021(2) 0.027(2) 0.0003(17) -0.0006(17) 0.0052(17)
C30 0.035(2) 0.019(2) 0.031(2) 0.0005(18) 0.0055(19) 0.0015(18)
C31 0.038(3) 0.029(2) 0.028(2) -0.0043(19) -0.003(2) -0.003(2)
C32 0.026(2) 0.041(3) 0.036(3) -0.002(2) -0.006(2) -0.001(2)
C1 0.022(2) 0.027(2) 0.019(2) -0.0027(18) 0.0002(16) -0.0005(17)
C44 0.042(3) 0.025(2) 0.050(3) -0.001(2) -0.011(2) 0.002(2)
C8 0.022(2) 0.023(2) 0.030(2) -0.0002(17) -0.0014(17) 0.0051(17)
C45 0.032(2) 0.030(2) 0.036(3) 0.003(2) -0.003(2) -0.0005(19)
C13 0.037(2) 0.016(2) 0.026(2) 0.0005(17) 0.0018(18) 0.0062(17)
C36 0.026(2) 0.051(3) 0.032(3) 0.003(2) -0.002(2) 0.005(2)
C35 0.032(2) 0.034(2) 0.031(2) 0.007(2) -0.003(2) 0.0015(19)
N5 0.048(3) 0.056(3) 0.081(4) 0.001(3) 0.001(3) 0.007(3)
C7 0.029(2) 0.027(2) 0.031(2) -0.0025(18) -0.0022(19) 0.0035(18)
C4 0.039(3) 0.028(2) 0.034(3) 0.0082(19) 0.003(2) 0.008(2)
C43 0.050(3) 0.024(2) 0.066(4) 0.012(2) -0.021(3) -0.005(2)
C19 0.073(4) 0.035(3) 0.054(4) 0.019(3) 0.029(3) -0.003(3)
C47 0.029(2) 0.046(3) 0.029(2) 0.001(2) -0.0010(19) -0.001(2)
C50 0.034(3) 0.039(3) 0.073(4) -0.010(3) 0.002(3) 0.014(2)
C41 0.049(3) 0.035(3) 0.045(3) 0.012(2) 0.006(2) -0.002(2)
C17 0.045(3) 0.028(2) 0.033(3) 0.013(2) 0.009(2) 0.008(2)
C18 0.072(4) 0.035(3) 0.037(3) 0.019(2) 0.015(3) 0.015(3)
C48 0.031(3) 0.074(4) 0.030(3) -0.006(3) 0.003(2) -0.001(3)
C42 0.056(3) 0.044(3) 0.062(4) 0.026(3) 0.002(3) -0.009(3)
C49 0.036(3) 0.070(4) 0.045(3) -0.021(3) 0.010(2) 0.006(3)
C21 0.043(3) 0.049(3) 0.041(3) 0.006(2) 0.009(2) -0.010(2)
N6 0.137(7) 0.062(4) 0.079(5) 0.025(4) -0.016(4) -0.015(4)
C20 0.051(3) 0.054(3) 0.059(4) 0.016(3) 0.019(3) -0.015(3)
C54 0.100(6) 0.062(5) 0.065(5) 0.037(4) -0.022(4) -0.021(4)
C52 0.037(3) 0.077(5) 0.103(6) 0.018(4) 0.007(3) 0.009(3)
C55 0.075(5) 0.138(8) 0.112(7) 0.060(6) 0.021(5) 0.000(5)
C53 0.050(5) 0.043(4) 0.44(2) -0.012(8) 0.025(8) 0.009(4)

loop_
_atom_type_symbol
_atom_type_description
_atom_type_scat_dispersion_real
_atom_type_scat_dispersion_imag
_atom_type_scat_source
C C 0.0033 0.0016 'International Tables Vol C Tables 4.2.6.8 and 6.1.1.4'
H H 0.0000 0.0000 'International Tables Vol C Tables 4.2.6.8 and 6.1.1.4'
Cl Cl 0.1484 0.1585 'International Tables Vol C Tables 4.2.6.8 and 6.1.1.4'
N N 0.0061 0.0033 'International Tables Vol C Tables 4.2.6.8 and 6.1.1.4'
O O 0.0106 0.0060 'International Tables Vol C Tables 4.2.6.8 and 6.1.1.4'
P P 0.1023 0.0942 'International Tables Vol C Tables 4.2.6.8 and 6.1.1.4'
Ru Ru -1.2594 0.8363 'International Tables Vol C Tables 4.2.6.8 and 6.1.1.4'
S S 0.1246 0.1234 'International Tables Vol C Tables 4.2.6.8 and 6.1.1.4'

loop_
_geom_angle_atom_site_label_1
_geom_angle_atom_site_label_2
_geom_angle_atom_site_label_3
_geom_angle
_geom_angle_site_symmetry_1
_geom_angle_site_symmetry_3
_geom_angle_publ_flag
Cl1 Ru1 P2 88.68(4) . . ?
Cl1 Ru1 P1 85.40(4) . . ?
P2 Ru1 P1 174.03(4) . . ?
N1 Ru1 Cl1 171.93(10) . . ?
N1 Ru1 P2 91.68(9) . . ?
N1 Ru1 P1 94.06(9) . . ?
N1 Ru1 N2 75.50(12) . . ?
N2 Ru1 Cl1 96.44(9) . . ?
N2 Ru1 P2 90.95(9) . . ?
N2 Ru1 P1 88.89(9) . . ?
C1 Ru1 Cl1 90.61(12) . . ?
C1 Ru1 P2 89.70(12) . . ?
C1 Ru1 P1 91.19(12) . . ?
C1 Ru1 N1 97.46(15) . . ?
C1 Ru1 N2 172.94(14) . . ?
C9 S2 C15 88.36(19) . . ?
C8 S1 C2 87.58(19) . . ?
C34 P2 Ru1 119.66(14) . . ?
C40 P2 Ru1 113.14(14) . . ?
C40 P2 C34 102.11(19) . . ?
C46 P2 Ru1 109.59(13) . . ?
C46 P2 C34 101.98(19) . . ?
C46 P2 C40 109.5(2) . . ?
C22 P1 Ru1 111.47(13) . . ?
C22 P1 C28 106.62(19) . . ?
C22 P1 C16 103.50(19) . . ?
C28 P1 Ru1 114.30(13) . . ?
C28 P1 C16 100.99(19) . . ?
C16 P1 Ru1 118.62(15) . . ?
O3 Cl4 O4 109.8(2) . . ?
O3 Cl4 O2 108.9(3) . . ?
O2 Cl4 O4 108.7(2) . . ?
O5 Cl4 O4 109.8(2) . . ?
O5 Cl4 O3 109.8(3) . . ?
O5 Cl4 O2 109.7(3) . . ?
N1 N4 C9 111.0(3) . . ?
N4 N1 Ru1 121.5(2) . . ?
N4 N1 C2 111.8(3) . . ?
C2 N1 Ru1 126.7(3) . . ?
C2 N3 C3 109.5(3) . . ?
C9 N2 Ru1 110.3(2) . . ?
C9 N2 C10 110.3(3) . . ?
C10 N2 Ru1 139.4(3) . . ?
C15 C14 H14 121.7 . . ?
C13 C14 H14 121.7 . . ?
C13 C14 C15 116.6(4) . . ?
N4 C9 S2 121.5(3) . . ?
N2 C9 S2 116.8(3) . . ?
N2 C9 N4 121.7(3) . . ?
C28 C29 H29 119.4 . . ?
C30 C29 H29 119.4 . . ?
C30 C29 C28 121.3(4) . . ?
C23 C22 P1 119.6(3) . . ?
C23 C22 C27 118.8(4) . . ?
C27 C22 P1 121.4(3) . . ?
C29 C28 P1 115.8(3) . . ?
C33 C28 P1 125.5(3) . . ?
C33 C28 C29 118.5(4) . . ?
N2 C10 C15 113.1(3) . . ?
C11 C10 N2 126.8(4) . . ?
C11 C10 C15 120.0(4) . . ?
C11 C12 H12 119.8 . . ?
C11 C12 C13 120.4(4) . . ?
C13 C12 H12 119.8 . . ?
C10 C11 H11 120.6 . . ?
C12 C11 C10 118.7(4) . . ?
C12 C11 H11 120.6 . . ?
C5 C6 Cl2 117.5(3) . . ?
C7 C6 Cl2 118.7(4) . . ?
C7 C6 C5 123.7(4) . . ?
C39 C34 P2 123.5(3) . . ?
C39 C34 C35 119.3(4) . . ?
C35 C34 P2 117.0(3) . . ?
C39 C38 H38 119.9 . . ?
C39 C38 C37 120.2(4) . . ?
C37 C38 H38 119.9 . . ?
C45 C40 P2 116.3(3) . . ?
C45 C40 C41 118.9(4) . . ?
C41 C40 P2 124.8(4) . . ?
C51 C46 P2 119.7(3) . . ?
C51 C46 C47 119.1(4) . . ?
C47 C46 P2 120.2(3) . . ?
C34 C39 H39 119.8 . . ?
C38 C39 C34 120.5(4) . . ?
C38 C39 H39 119.8 . . ?
C22 C23 H23 119.7 . . ?
C24 C23 C22 120.5(4) . . ?
C24 C23 H23 119.7 . . ?
N1 C2 S1 121.7(3) . . ?
N3 C2 S1 118.2(3) . . ?
N3 C2 N1 120.1(3) . . ?
C14 C15 S2 126.9(3) . . ?
C14 C15 C10 121.7(4) . . ?
C10 C15 S2 111.4(3) . . ?
C23 C24 H24 120.0 . . ?
C25 C24 C23 119.9(4) . . ?
C25 C24 H24 120.0 . . ?
C6 C5 H5 120.3 . . ?
C4 C5 C6 119.4(4) . . ?
C4 C5 H5 120.3 . . ?
C22 C27 H27 119.8 . . ?
C26 C27 C22 120.5(4) . . ?
C26 C27 H27 119.8 . . ?
C28 C33 H33 120.0 . . ?
C32 C33 C28 120.0(4) . . ?
C32 C33 H33 120.0 . . ?
C24 C25 H25 119.9 . . ?
C26 C25 C24 120.2(4) . . ?
C26 C25 H25 119.9 . . ?
C27 C26 H26 120.0 . . ?
C25 C26 C27 120.0(4) . . ?
C25 C26 H26 120.0 . . ?
C17 C16 P1 123.0(3) . . ?
C21 C16 P1 118.0(4) . . ?
C21 C16 C17 119.0(4) . . ?
C46 C51 H51 120.0 . . ?
C50 C51 C46 120.0(5) . . ?
C50 C51 H51 120.0 . . ?
C38 C37 H37 120.0 . . ?
C38 C37 C36 120.0(4) . . ?
C36 C37 H37 120.0 . . ?
N3 C3 C8 114.8(4) . . ?
N3 C3 C4 124.9(4) . . ?
C4 C3 C8 120.3(4) . . ?
C29 C30 H30 120.3 . . ?
C31 C30 C29 119.3(4) . . ?
C31 C30 H30 120.3 . . ?
C30 C31 H31 120.0 . . ?
C32 C31 C30 119.9(4) . . ?
C32 C31 H31 120.0 . . ?
C33 C32 H32 119.5 . . ?
C31 C32 C33 120.9(4) . . ?
C31 C32 H32 119.5 . . ?
O1 C1 Ru1 175.3(4) . . ?
C45 C44 H44 120.4 . . ?
C43 C44 H44 120.4 . . ?
C43 C44 C45 119.2(5) . . ?
C3 C8 S1 109.9(3) . . ?
C7 C8 S1 129.1(4) . . ?
C7 C8 C3 121.0(4) . . ?
C40 C45 H45 119.4 . . ?
C44 C45 C40 121.2(5) . . ?
C44 C45 H45 119.4 . . ?
C14 C13 Cl3 119.8(3) . . ?
C14 C13 C12 122.5(4) . . ?
C12 C13 Cl3 117.7(3) . . ?
C37 C36 H36 119.9 . . ?
C37 C36 C35 120.3(4) . . ?
C35 C36 H36 119.9 . . ?
C34 C35 H35 120.2 . . ?
C36 C35 C34 119.7(4) . . ?
C36 C35 H35 120.2 . . ?
C6 C7 C8 116.7(4) . . ?
C6 C7 H7 121.7 . . ?
C8 C7 H7 121.7 . . ?
C5 C4 C3 118.9(4) . . ?
C5 C4 H4 120.5 . . ?
C3 C4 H4 120.5 . . ?
C44 C43 H43 119.9 . . ?
C42 C43 C44 120.2(5) . . ?
C42 C43 H43 119.9 . . ?
C18 C19 H19 119.9 . . ?
C20 C19 H19 119.9 . . ?
C20 C19 C18 120.1(5) . . ?
C46 C47 H47 120.1 . . ?
C48 C47 C46 119.8(5) . . ?
C48 C47 H47 120.1 . . ?
C51 C50 H50 119.8 . . ?
C49 C50 C51 120.4(5) . . ?
C49 C50 H50 119.8 . . ?
C40 C41 H41 120.2 . . ?
C40 C41 C42 119.5(5) . . ?
C42 C41 H41 120.2 . . ?
C16 C17 H17 120.1 . . ?
C16 C17 C18 119.9(5) . . ?
C18 C17 H17 120.1 . . ?
C19 C18 C17 120.1(5) . . ?
C19 C18 H18 120.0 . . ?
C17 C18 H18 120.0 . . ?
C47 C48 H48 119.8 . . ?
C49 C48 C47 120.4(5) . . ?
C49 C48 H48 119.8 . . ?
C43 C42 C41 121.0(5) . . ?
C43 C42 H42 119.5 . . ?
C41 C42 H42 119.5 . . ?
C50 C49 C48 120.4(5) . . ?
C50 C49 H49 119.8 . . ?
C48 C49 H49 119.8 . . ?
C16 C21 H21 119.7 . . ?
C20 C21 C16 120.6(5) . . ?
C20 C21 H21 119.7 . . ?
C19 C20 C21 120.3(5) . . ?
C19 C20 H20 119.9 . . ?
C21 C20 H20 119.9 . . ?
N6 C54 C55 178.6(8) . . ?
N5 C52 C53 179.4(10) . . ?
C54 C55 H55A 109.5 . . ?
C54 C55 H55B 109.5 . . ?
C54 C55 H55C 109.5 . . ?
H55A C55 H55B 109.5 . . ?
H55A C55 H55C 109.5 . . ?
H55B C55 H55C 109.5 . . ?
C52 C53 H53A 109.5 . . ?
C52 C53 H53B 109.5 . . ?
C52 C53 H53C 109.5 . . ?
H53A C53 H53B 109.5 . . ?
H53A C53 H53C 109.5 . . ?
H53B C53 H53C 109.5 . . ?

loop_
_geom_bond_atom_site_label_1
_geom_bond_atom_site_label_2
_geom_bond_distance
_geom_bond_site_symmetry_2
_geom_bond_publ_flag
Ru1 Cl1 2.4049(10) . ?
Ru1 P2 2.4191(11) . ?
Ru1 P1 2.4245(11) . ?
Ru1 N1 2.009(3) . ?
Ru1 N2 2.128(3) . ?
Ru1 C1 1.876(4) . ?
S2 C9 1.719(4) . ?
S2 C15 1.731(4) . ?
S1 C2 1.741(4) . ?
S1 C8 1.735(4) . ?
P2 C34 1.827(4) . ?
P2 C40 1.825(4) . ?
P2 C46 1.820(4) . ?
P1 C22 1.815(4) . ?
P1 C28 1.828(4) . ?
P1 C16 1.840(4) . ?
Cl4 O4 1.440(4) . ?
Cl4 O3 1.426(4) . ?
Cl4 O2 1.432(4) . ?
Cl4 O5 1.425(4) . ?
Cl2 C6 1.736(4) . ?
Cl3 C13 1.733(4) . ?
O1 C1 1.143(5) . ?
N4 N1 1.304(5) . ?
N4 C9 1.365(5) . ?
N1 C2 1.409(5) . ?
N3 C2 1.292(5) . ?
N3 C3 1.379(5) . ?
N2 C9 1.334(5) . ?
N2 C10 1.387(5) . ?
C14 H14 0.9500 . ?
C14 C15 1.393(5) . ?
C14 C13 1.378(6) . ?
C29 H29 0.9500 . ?
C29 C28 1.397(6) . ?
C29 C30 1.388(6) . ?
C22 C23 1.392(6) . ?
C22 C27 1.394(6) . ?
C28 C33 1.391(6) . ?
C10 C11 1.387(6) . ?
C10 C15 1.410(5) . ?
C12 H12 0.9500 . ?
C12 C11 1.376(6) . ?
C12 C13 1.399(6) . ?
C11 H11 0.9500 . ?
C6 C5 1.401(7) . ?
C6 C7 1.369(6) . ?
C34 C39 1.390(6) . ?
C34 C35 1.400(6) . ?
C38 H38 0.9500 . ?
C38 C39 1.374(6) . ?
C38 C37 1.383(7) . ?
C40 C45 1.386(6) . ?
C40 C41 1.389(6) . ?
C46 C51 1.393(6) . ?
C46 C47 1.400(6) . ?
C39 H39 0.9500 . ?
C23 H23 0.9500 . ?
C23 C24 1.388(6) . ?
C24 H24 0.9500 . ?
C24 C25 1.384(7) . ?
C5 H5 0.9500 . ?
C5 C4 1.378(6) . ?
C27 H27 0.9500 . ?
C27 C26 1.388(6) . ?
C33 H33 0.9500 . ?
C33 C32 1.386(6) . ?
C25 H25 0.9500 . ?
C25 C26 1.379(7) . ?
C26 H26 0.9500 . ?
C16 C17 1.389(6) . ?
C16 C21 1.382(7) . ?
C51 H51 0.9500 . ?
C51 C50 1.387(7) . ?
C37 H37 0.9500 . ?
C37 C36 1.383(7) . ?
C3 C8 1.418(6) . ?
C3 C4 1.394(6) . ?
C30 H30 0.9500 . ?
C30 C31 1.385(6) . ?
C31 H31 0.9500 . ?
C31 C32 1.379(6) . ?
C32 H32 0.9500 . ?
C44 H44 0.9500 . ?
C44 C45 1.386(6) . ?
C44 C43 1.382(8) . ?
C8 C7 1.395(6) . ?
C45 H45 0.9500 . ?
C36 H36 0.9500 . ?
C36 C35 1.384(6) . ?
C35 H35 0.9500 . ?
N5 C52 1.092(8) . ?
C7 H7 0.9500 . ?
C4 H4 0.9500 . ?
C43 H43 0.9500 . ?
C43 C42 1.364(8) . ?
C19 H19 0.9500 . ?
C19 C18 1.372(8) . ?
C19 C20 1.371(8) . ?
C47 H47 0.9500 . ?
C47 C48 1.387(7) . ?
C50 H50 0.9500 . ?
C50 C49 1.371(8) . ?
C41 H41 0.9500 . ?
C41 C42 1.392(7) . ?
C17 H17 0.9500 . ?
C17 C18 1.396(6) . ?
C18 H18 0.9500 . ?
C48 H48 0.9500 . ?
C48 C49 1.372(8) . ?
C42 H42 0.9500 . ?
C49 H49 0.9500 . ?
C21 H21 0.9500 . ?
C21 C20 1.380(7) . ?
N6 C54 1.164(10) . ?
C20 H20 0.9500 . ?
C54 C55 1.420(12) . ?
C52 C53 1.475(11) . ?
C55 H55A 0.9800 . ?
C55 H55B 0.9800 . ?
C55 H55C 0.9800 . ?
C53 H53A 0.9800 . ?
C53 H53B 0.9800 . ?
C53 H53C 0.9800 . ?

loop_
_geom_torsion_atom_site_label_1
_geom_torsion_atom_site_label_2
_geom_torsion_atom_site_label_3
_geom_torsion_atom_site_label_4
_geom_torsion
_geom_torsion_site_symmetry_1
_geom_torsion_site_symmetry_2
_geom_torsion_site_symmetry_3
_geom_torsion_site_symmetry_4
_geom_torsion_publ_flag
Ru1 P2 C34 C39 8.5(4) . . . . ?
Ru1 P2 C34 C35 -176.6(3) . . . . ?
Ru1 P2 C40 C45 65.0(4) . . . . ?
Ru1 P2 C40 C41 -114.6(4) . . . . ?
Ru1 P2 C46 C51 -97.1(3) . . . . ?
Ru1 P2 C46 C47 71.4(4) . . . . ?
Ru1 P1 C22 C23 -95.9(3) . . . . ?
Ru1 P1 C22 C27 78.8(3) . . . . ?
Ru1 P1 C28 C29 51.7(3) . . . . ?
Ru1 P1 C28 C33 -132.9(3) . . . . ?
Ru1 P1 C16 C17 5.2(4) . . . . ?
Ru1 P1 C16 C21 -175.2(3) . . . . ?
Ru1 N1 C2 S1 172.32(19) . . . . ?
Ru1 N1 C2 N3 -7.4(5) . . . . ?
Ru1 N2 C9 S2 -179.30(19) . . . . ?
Ru1 N2 C9 N4 0.7(5) . . . . ?
Ru1 N2 C10 C11 -3.2(7) . . . . ?
Ru1 N2 C10 C15 179.9(3) . . . . ?
S1 C8 C7 C6 -179.7(3) . . . . ?
P2 C34 C39 C38 172.1(3) . . . . ?
P2 C34 C35 C36 -173.0(4) . . . . ?
P2 C40 C45 C44 -177.9(4) . . . . ?
P2 C40 C41 C42 178.1(4) . . . . ?
P2 C46 C51 C50 167.5(4) . . . . ?
P2 C46 C47 C48 -167.8(4) . . . . ?
P1 C22 C23 C24 176.6(3) . . . . ?
P1 C22 C27 C26 -177.2(3) . . . . ?
P1 C28 C33 C32 -176.5(3) . . . . ?
P1 C16 C17 C18 179.6(4) . . . . ?
P1 C16 C21 C20 -178.7(4) . . . . ?
Cl2 C6 C5 C4 -178.8(3) . . . . ?
Cl2 C6 C7 C8 178.7(3) . . . . ?
N4 N1 C2 S1 -8.5(5) . . . . ?
N4 N1 C2 N3 171.8(3) . . . . ?
N1 N4 C9 S2 178.5(3) . . . . ?
N1 N4 C9 N2 -1.6(5) . . . . ?
N3 C3 C8 S1 1.7(5) . . . . ?
N3 C3 C8 C7 -178.1(4) . . . . ?
N3 C3 C4 C5 177.9(4) . . . . ?
N2 C10 C11 C12 -179.0(4) . . . . ?
N2 C10 C15 S2 -0.2(4) . . . . ?
N2 C10 C15 C14 179.2(4) . . . . ?
C9 S2 C15 C14 -178.8(4) . . . . ?
C9 S2 C15 C10 0.6(3) . . . . ?
C9 N4 N1 Ru1 1.7(4) . . . . ?
C9 N4 N1 C2 -177.6(3) . . . . ?
C9 N2 C10 C11 176.4(4) . . . . ?
C9 N2 C10 C15 -0.4(5) . . . . ?
C29 C28 C33 C32 -1.2(6) . . . . ?
C29 C30 C31 C32 -0.5(7) . . . . ?
C22 P1 C28 C29 175.3(3) . . . . ?
C22 P1 C28 C33 -9.3(4) . . . . ?
C22 P1 C16 C17 -118.8(4) . . . . ?
C22 P1 C16 C21 60.7(4) . . . . ?
C22 C23 C24 C25 0.4(7) . . . . ?
C22 C27 C26 C25 1.0(7) . . . . ?
C28 P1 C22 C23 138.8(3) . . . . ?
C28 P1 C22 C27 -46.6(4) . . . . ?
C28 P1 C16 C17 130.9(4) . . . . ?
C28 P1 C16 C21 -49.5(4) . . . . ?
C28 C29 C30 C31 -0.1(6) . . . . ?
C28 C33 C32 C31 0.6(7) . . . . ?
C10 N2 C9 S2 0.9(4) . . . . ?
C10 N2 C9 N4 -179.0(3) . . . . ?
C11 C10 C15 S2 -177.3(3) . . . . ?
C11 C10 C15 C14 2.1(6) . . . . ?
C11 C12 C13 Cl3 -178.6(3) . . . . ?
C11 C12 C13 C14 2.2(7) . . . . ?
C6 C5 C4 C3 0.2(7) . . . . ?
C34 P2 C40 C45 -65.0(4) . . . . ?
C34 P2 C40 C41 115.4(4) . . . . ?
C34 P2 C46 C51 30.7(4) . . . . ?
C34 P2 C46 C47 -160.8(3) . . . . ?
C38 C37 C36 C35 -1.3(7) . . . . ?
C40 P2 C34 C39 134.2(4) . . . . ?
C40 P2 C34 C35 -50.8(4) . . . . ?
C40 P2 C46 C51 138.3(4) . . . . ?
C40 P2 C46 C47 -53.2(4) . . . . ?
C40 C41 C42 C43 -0.2(8) . . . . ?
C46 P2 C34 C39 -112.6(4) . . . . ?
C46 P2 C34 C35 62.4(4) . . . . ?
C46 P2 C40 C45 -172.5(3) . . . . ?
C46 P2 C40 C41 7.9(5) . . . . ?
C46 C51 C50 C49 0.6(8) . . . . ?
C46 C47 C48 C49 0.1(7) . . . . ?
C39 C34 C35 C36 2.1(6) . . . . ?
C39 C38 C37 C36 0.7(7) . . . . ?
C23 C22 C27 C26 -2.6(6) . . . . ?
C23 C24 C25 C26 -2.1(7) . . . . ?
C2 S1 C8 C3 -1.9(3) . . . . ?
C2 S1 C8 C7 178.0(4) . . . . ?
C2 N3 C3 C8 -0.4(5) . . . . ?
C2 N3 C3 C4 -179.3(4) . . . . ?
C15 S2 C9 N4 179.1(3) . . . . ?
C15 S2 C9 N2 -0.9(3) . . . . ?
C15 C14 C13 Cl3 178.5(3) . . . . ?
C15 C14 C13 C12 -2.4(6) . . . . ?
C15 C10 C11 C12 -2.3(6) . . . . ?
C24 C25 C26 C27 1.4(7) . . . . ?
C5 C6 C7 C8 -0.9(7) . . . . ?
C27 C22 C23 C24 1.9(6) . . . . ?
C16 P1 C22 C23 32.7(4) . . . . ?
C16 P1 C22 C27 -152.6(3) . . . . ?
C16 P1 C28 C29 -76.8(3) . . . . ?
C16 P1 C28 C33 98.5(4) . . . . ?
C16 C17 C18 C19 -0.5(7) . . . . ?
C16 C21 C20 C19 -1.4(9) . . . . ?
C51 C46 C47 C48 0.8(6) . . . . ?
C51 C50 C49 C48 0.3(8) . . . . ?
C37 C38 C39 C34 1.3(7) . . . . ?
C37 C36 C35 C34 -0.1(7) . . . . ?
C3 N3 C2 S1 -1.2(5) . . . . ?
C3 N3 C2 N1 178.5(3) . . . . ?
C3 C8 C7 C6 0.1(6) . . . . ?
C30 C29 C28 P1 176.7(3) . . . . ?
C30 C29 C28 C33 0.9(6) . . . . ?
C30 C31 C32 C33 0.2(7) . . . . ?
C44 C43 C42 C41 1.6(8) . . . . ?
C8 S1 C2 N1 -177.8(3) . . . . ?
C8 S1 C2 N3 1.9(3) . . . . ?
C8 C3 C4 C5 -1.0(7) . . . . ?
C45 C40 C41 C42 -1.5(7) . . . . ?
C45 C44 C43 C42 -1.3(8) . . . . ?
C13 C14 C15 S2 179.5(3) . . . . ?
C13 C14 C15 C10 0.2(6) . . . . ?
C13 C12 C11 C10 0.2(6) . . . . ?
C35 C34 C39 C38 -2.7(6) . . . . ?
C7 C6 C5 C4 0.8(7) . . . . ?
C4 C3 C8 S1 -179.3(3) . . . . ?
C4 C3 C8 C7 0.9(6) . . . . ?
C43 C44 C45 C40 -0.4(7) . . . . ?
C47 C46 C51 C50 -1.1(7) . . . . ?
C47 C48 C49 C50 -0.6(8) . . . . ?
C41 C40 C45 C44 1.8(7) . . . . ?
C17 C16 C21 C20 0.9(7) . . . . ?
C18 C19 C20 C21 1.0(9) . . . . ?
C21 C16 C17 C18 0.0(7) . . . . ?
C20 C19 C18 C17 0.0(8) . . . . ?
